data_4338231
loop_
_publ_author_name
'Victor, Eric'
'Lippard, Stephen J.'

_publ_section_title
;
 A Tetranitrosyl [4Fe-4S] Cluster Forms En Route to Roussin's Black Anion:
 Nitric Oxide Reactivity of [Fe4S4(LS3)L'](2-).
;
_journal_issue 10
_journal_name_full 'Inorganic chemistry'
_journal_page_first 5311
_journal_page_last 5320
_journal_paper_doi 10.1021/ic500586g
_journal_volume 53
_journal_year 2014
_chemical_formula_sum 'C114 H120 Fe4 N O2.5 P2 S15'
_chemical_formula_weight 2310.35
_chemical_name_systematic
;

 ?

;
_space_group_IT_number 2
_symmetry_cell_setting triclinic
_symmetry_space_group_name_Hall '-P 1'
_symmetry_space_group_name_H-M 'P -1'
_atom_sites_solution_hydrogens geom
_atom_sites_solution_primary direct
_atom_sites_solution_secondary difmap
_audit_creation_method SHELXL-97
_cell_angle_alpha 87.4210(10)
_cell_angle_beta 76.7280(10)
_cell_angle_gamma 69.4440(10)
_cell_formula_units_Z 2
_cell_length_a 14.2454(10)
_cell_length_b 16.7845(11)
_cell_length_c 26.5044(18)
_cell_measurement_reflns_used 9960
_cell_measurement_temperature 100(2)
_cell_measurement_theta_max 27.26
_cell_measurement_theta_min 2.36
_cell_volume 5770.9(7)
_computing_cell_refinement 'Bruker SMART'
_computing_data_collection 'Bruker SMART'
_computing_data_reduction 'Bruker SAINT'
_computing_molecular_graphics 'Bruker SHELXTL'
_computing_publication_material 'Bruker SHELXTL'
_computing_structure_refinement 'SHELXL-97 (Sheldrick, 1997)'
_computing_structure_solution 'SHELXS-97 (Sheldrick, 1990)'
_diffrn_ambient_temperature 100(2)
_diffrn_measured_fraction_theta_full 0.994
_diffrn_measured_fraction_theta_max 0.994
_diffrn_measurement_device_type 'CCD area detector'
_diffrn_measurement_method 'phi and omega scans'
_diffrn_radiation_monochromator graphite
_diffrn_radiation_source 'fine-focus sealed tube'
_diffrn_radiation_type MoK\a
_diffrn_radiation_wavelength 0.71073
_diffrn_reflns_av_R_equivalents 0.0505
_diffrn_reflns_av_sigmaI/netI 0.0496
_diffrn_reflns_limit_h_max 18
_diffrn_reflns_limit_h_min -18
_diffrn_reflns_limit_k_max 21
_diffrn_reflns_limit_k_min -21
_diffrn_reflns_limit_l_max 34
_diffrn_reflns_limit_l_min -34
_diffrn_reflns_number 108120
_diffrn_reflns_theta_full 27.33
_diffrn_reflns_theta_max 27.33
_diffrn_reflns_theta_min 1.49
_exptl_absorpt_coefficient_mu 0.840
_exptl_absorpt_correction_T_max 0.7455
_exptl_absorpt_correction_T_min 0.6570
_exptl_absorpt_correction_type multi-scan
_exptl_absorpt_process_details 'Blessing 1995'
_exptl_crystal_colour black
_exptl_crystal_density_diffrn 1.330
_exptl_crystal_density_meas ?
_exptl_crystal_density_method 'not measured'
_exptl_crystal_description block
_exptl_crystal_F_000 2410
_exptl_crystal_size_max 0.40
_exptl_crystal_size_mid 0.18
_exptl_crystal_size_min 0.10
_refine_diff_density_max 2.322
_refine_diff_density_min -0.741
_refine_diff_density_rms 0.112
_refine_ls_extinction_method none
_refine_ls_goodness_of_fit_ref 1.264
_refine_ls_hydrogen_treatment constr
_refine_ls_matrix_type full
_refine_ls_number_parameters 1281
_refine_ls_number_reflns 25908
_refine_ls_number_restraints 30
_refine_ls_restrained_S_all 1.268
_refine_ls_R_factor_all 0.0808
_refine_ls_R_factor_gt 0.0537
_refine_ls_shift/su_max 0.001
_refine_ls_shift/su_mean 0.000
_refine_ls_structure_factor_coef Fsqd
_refine_ls_weighting_details 'calc w=1/[\s^2^(Fo^2^)+(0.0845P)^2^+0.0000P] where P=(Fo^2^+2Fc^2^)/3'
_refine_ls_weighting_scheme calc
_refine_ls_wR_factor_gt 0.1485
_refine_ls_wR_factor_ref 0.1643
_reflns_number_gt 19251
_reflns_number_total 25908
_reflns_threshold_expression >2sigma(I)
_cod_data_source_file ic500586g_si_002.cif
_cod_data_source_block 2*(Ph4P)2[Fe4S4(LS3)(S2CNEt2)]
_cod_depositor_comments
;
The following automatic conversions were performed:

'_symmetry_cell_setting' value 'Triclinic' changed to 'triclinic'
according to
/usr/data/users/saulius/crontab/automatic-downloads/rss-feeds/ACS/lib/dictionaries/cif_core.dic
dictionary named 'cif_core.dic' version 2.4.2 from 2011-04-26.

Automatic conversion script
Id: cif_fix_values 2281 2013-09-26 08:29:07Z andrius 

 Adding full bibliography for 4338230--4338234.cif.

The following automatic conversions were performed:

'_exptl_crystal_density_meas' value 'not measured' was changed to '?'
- the value is perceived as not measured.

Automatic conversion script
Id: cif_fix_values 3008 2015-01-20 13:52:24Z robertas 
;
_cod_original_sg_symbol_H-M P-1
_cod_original_formula_sum 'C114 H120 Fe4 N O2.50 P2 S15'
_cod_database_code 4338231

loop_
_symmetry_equiv_pos_as_xyz
'x, y, z'
'-x, -y, -z'

loop_
_atom_site_label
_atom_site_type_symbol
_atom_site_fract_x
_atom_site_fract_y
_atom_site_fract_z
_atom_site_U_iso_or_equiv
_atom_site_adp_type
_atom_site_occupancy
_atom_site_symmetry_multiplicity
_atom_site_calc_flag
_atom_site_refinement_flags
Fe1 Fe 0.63704(4) 0.50246(3) 0.284108(19) 0.01796(11) Uani 1 1 d .
Fe2 Fe 0.82773(4) 0.36262(3) 0.250267(19) 0.01766(11) Uani 1 1 d .
Fe3 Fe 0.68228(4) 0.34805(3) 0.333552(18) 0.01669(11) Uani 1 1 d .
Fe4 Fe 0.65048(4) 0.34864(3) 0.235692(19) 0.01827(11) Uani 1 1 d .
S1 S 0.77954(6) 0.24860(5) 0.26763(3) 0.01750(17) Uani 1 1 d .
S2 S 0.53312(6) 0.42526(5) 0.30786(3) 0.02006(18) Uani 1 1 d .
S3 S 0.72532(6) 0.43953(5) 0.19807(3) 0.02095(18) Uani 1 1 d .
S4 S 0.76796(6) 0.43778(5) 0.32820(3) 0.01927(18) Uani 1 1 d .
C1 C 0.9951(2) 0.0338(2) 0.21898(13) 0.0175(7) Uani 1 1 d .
C2 C 0.9998(2) 0.0275(2) 0.27147(13) 0.0178(7) Uani 1 1 d .
C3 C 0.9227(2) 0.0083(2) 0.30832(13) 0.0171(7) Uani 1 1 d .
C4 C 0.8391(2) -0.00129(19) 0.29272(13) 0.0159(6) Uani 1 1 d .
C5 C 0.8359(2) 0.0030(2) 0.24006(13) 0.0163(6) Uani 1 1 d .
C6 C 0.9111(2) 0.0239(2) 0.20355(12) 0.0166(7) Uani 1 1 d .
S11 S 1.09895(6) 0.04619(6) 0.17159(3) 0.02235(19) Uani 1 1 d .
C11 C 1.1452(2) -0.0527(2) 0.13619(14) 0.0228(7) Uani 1 1 d .
C12 C 1.1722(3) -0.0532(3) 0.08274(15) 0.0315(9) Uani 1 1 d .
H12 H 1.1625 -0.0011 0.0654 0.038 Uiso 1 1 calc R
C13 C 1.2137(3) -0.1304(3) 0.05439(17) 0.0432(11) Uani 1 1 d .
H13 H 1.2328 -0.1305 0.0176 0.052 Uiso 1 1 calc R
C14 C 1.2279(3) -0.2081(3) 0.07902(19) 0.0409(11) Uani 1 1 d .
C15 C 1.1998(3) -0.2058(3) 0.13234(18) 0.0373(10) Uani 1 1 d .
H15 H 1.2086 -0.2577 0.1499 0.045 Uiso 1 1 calc R
C16 C 1.1590(3) -0.1294(2) 0.16094(16) 0.0289(8) Uani 1 1 d .
H16 H 1.1403 -0.1294 0.1977 0.035 Uiso 1 1 calc R
C17 C 1.2719(4) -0.2913(4) 0.0478(2) 0.0690(17) Uani 1 1 d .
H17A H 1.3096 -0.2833 0.0132 0.104 Uiso 1 1 calc R
H17B H 1.2157 -0.3102 0.0445 0.104 Uiso 1 1 calc R
H17C H 1.3188 -0.3343 0.0654 0.104 Uiso 1 1 calc R
S12 S 1.10777(7) 0.02885(6) 0.29301(4) 0.0252(2) Uani 1 1 d .
C21 C 1.1271(3) 0.1254(2) 0.27247(13) 0.0190(7) Uani 1 1 d .
C22 C 1.0570(3) 0.1922(2) 0.25313(13) 0.0198(7) Uani 1 1 d .
H22 H 0.9942 0.1874 0.2498 0.024 Uiso 1 1 calc R
C23 C 1.0771(3) 0.2668(2) 0.23839(13) 0.0202(7) Uani 1 1 d .
C24 C 1.1694(3) 0.2735(2) 0.24389(16) 0.0282(8) Uani 1 1 d .
C25 C 1.2376(3) 0.2058(3) 0.26445(17) 0.0333(9) Uani 1 1 d .
H25 H 1.2998 0.2108 0.2686 0.040 Uiso 1 1 calc R
C26 C 1.2189(3) 0.1314(2) 0.27909(15) 0.0259(8) Uani 1 1 d .
C27 C 1.2948(3) 0.0607(3) 0.30215(19) 0.0385(10) Uani 1 1 d .
H27A H 1.3570 0.0742 0.3003 0.058 Uiso 1 1 calc R
H27B H 1.3130 0.0071 0.2826 0.058 Uiso 1 1 calc R
H27C H 1.2634 0.0548 0.3385 0.058 Uiso 1 1 calc R
C28 C 1.1961(3) 0.3521(3) 0.2286(2) 0.0491(13) Uani 1 1 d .
H28A H 1.2626 0.3453 0.2361 0.074 Uiso 1 1 calc R
H28B H 1.1427 0.4019 0.2483 0.074 Uiso 1 1 calc R
H28C H 1.2002 0.3602 0.1914 0.074 Uiso 1 1 calc R
S22 S 0.99139(7) 0.34972(6) 0.20984(4) 0.02351(19) Uani 1 1 d .
S13 S 0.93548(7) -0.01321(6) 0.37312(3) 0.02380(19) Uani 1 1 d .
C31 C 1.0376(3) -0.1129(2) 0.36392(14) 0.0232(8) Uani 1 1 d .
C32 C 1.0559(3) -0.1716(2) 0.32468(15) 0.0276(8) Uani 1 1 d .
H32 H 1.0171 -0.1572 0.2987 0.033 Uiso 1 1 calc R
C33 C 1.1315(3) -0.2523(3) 0.32321(18) 0.0418(11) Uani 1 1 d .
H33 H 1.1433 -0.2925 0.2963 0.050 Uiso 1 1 calc R
C34 C 1.1901(3) -0.2747(3) 0.3608(2) 0.0449(12) Uani 1 1 d .
C35 C 1.1708(3) -0.2163(3) 0.3989(2) 0.0475(13) Uani 1 1 d .
H35 H 1.2094 -0.2311 0.4250 0.057 Uiso 1 1 calc R
C36 C 1.0960(3) -0.1349(3) 0.40148(17) 0.0337(9) Uani 1 1 d .
H36 H 1.0850 -0.0950 0.4285 0.040 Uiso 1 1 calc R
C37 C 1.2711(4) -0.3623(4) 0.3587(3) 0.0749(19) Uani 1 1 d .
H37A H 1.3250 -0.3698 0.3269 0.112 Uiso 1 1 calc R
H37B H 1.2393 -0.4055 0.3589 0.112 Uiso 1 1 calc R
H37C H 1.3015 -0.3684 0.3889 0.112 Uiso 1 1 calc R
S14 S 0.74350(6) -0.02970(5) 0.33709(3) 0.01975(18) Uani 1 1 d .
C41 C 0.6967(2) 0.0497(2) 0.38813(12) 0.0162(6) Uani 1 1 d .
C42 C 0.6982(2) 0.1318(2) 0.37988(13) 0.0183(7) Uani 1 1 d .
H42 H 0.7297 0.1456 0.3467 0.022 Uiso 1 1 calc R
C43 C 0.6540(2) 0.1941(2) 0.41989(13) 0.0177(7) Uani 1 1 d .
C44 C 0.6024(2) 0.1743(2) 0.46843(13) 0.0191(7) Uani 1 1 d .
C45 C 0.6033(2) 0.0916(2) 0.47478(13) 0.0211(7) Uani 1 1 d .
H45 H 0.5703 0.0777 0.5076 0.025 Uiso 1 1 calc R
C46 C 0.6494(2) 0.0282(2) 0.43624(13) 0.0191(7) Uani 1 1 d .
C47 C 0.6471(3) -0.0606(2) 0.44630(15) 0.0265(8) Uani 1 1 d .
H47A H 0.6063 -0.0617 0.4814 0.040 Uiso 1 1 calc R
H47B H 0.7175 -0.1008 0.4431 0.040 Uiso 1 1 calc R
H47C H 0.6159 -0.0767 0.4209 0.040 Uiso 1 1 calc R
C48 C 0.5493(3) 0.2402(2) 0.51199(14) 0.0256(8) Uani 1 1 d .
H48A H 0.5054 0.2191 0.5392 0.038 Uiso 1 1 calc R
H48B H 0.5068 0.2928 0.4988 0.038 Uiso 1 1 calc R
H48C H 0.6009 0.2518 0.5264 0.038 Uiso 1 1 calc R
S24 S 0.66280(7) 0.29628(5) 0.41391(3) 0.02133(18) Uani 1 1 d .
S15 S 0.74600(7) -0.03177(6) 0.21902(3) 0.02201(19) Uani 1 1 d .
C51 C 0.7961(3) -0.1415(2) 0.23232(13) 0.0228(7) Uani 1 1 d .
C52 C 0.9013(3) -0.1881(2) 0.21915(14) 0.0260(8) Uani 1 1 d .
H52 H 0.9487 -0.1609 0.2039 0.031 Uiso 1 1 calc R
C53 C 0.9365(4) -0.2743(3) 0.22831(16) 0.0361(10) Uani 1 1 d .
H53 H 1.0086 -0.3051 0.2202 0.043 Uiso 1 1 calc R
C54 C 0.8698(4) -0.3169(3) 0.24888(16) 0.0408(11) Uani 1 1 d .
C55 C 0.7653(4) -0.2701(3) 0.26154(15) 0.0411(11) Uani 1 1 d .
H55 H 0.7181 -0.2980 0.2758 0.049 Uiso 1 1 calc R
C56 C 0.7278(3) -0.1830(3) 0.25379(14) 0.0310(9) Uani 1 1 d .
H56 H 0.6558 -0.1520 0.2631 0.037 Uiso 1 1 calc R
C57 C 0.9063(6) -0.4105(3) 0.2575(2) 0.0692(18) Uani 1 1 d .
H57A H 0.8592 -0.4227 0.2875 0.104 Uiso 1 1 calc R
H57B H 0.9756 -0.4286 0.2641 0.104 Uiso 1 1 calc R
H57C H 0.9080 -0.4414 0.2266 0.104 Uiso 1 1 calc R
S16 S 0.91298(6) 0.02675(6) 0.13623(3) 0.02117(18) Uani 1 1 d .
C61 C 0.7836(2) 0.0846(2) 0.13218(13) 0.0181(7) Uani 1 1 d .
C62 C 0.7246(2) 0.1568(2) 0.16333(13) 0.0194(7) Uani 1 1 d .
H62 H 0.7503 0.1714 0.1903 0.023 Uiso 1 1 calc R
C63 C 0.6274(2) 0.2090(2) 0.15604(13) 0.0188(7) Uani 1 1 d .
C64 C 0.5902(3) 0.1857(2) 0.11621(14) 0.0247(8) Uani 1 1 d .
C65 C 0.6518(3) 0.1120(2) 0.08651(14) 0.0267(8) Uani 1 1 d .
H65 H 0.6259 0.0958 0.0602 0.032 Uiso 1 1 calc R
C66 C 0.7484(3) 0.0602(2) 0.09254(14) 0.0244(8) Uani 1 1 d .
C67 C 0.8109(3) -0.0188(3) 0.05873(16) 0.0344(9) Uani 1 1 d .
H67A H 0.8727 -0.0113 0.0370 0.052 Uiso 1 1 calc R
H67B H 0.7695 -0.0289 0.0365 0.052 Uiso 1 1 calc R
H67C H 0.8312 -0.0676 0.0806 0.052 Uiso 1 1 calc R
C68 C 0.4871(3) 0.2390(3) 0.10617(18) 0.0386(10) Uani 1 1 d .
H68A H 0.4740 0.2127 0.0775 0.058 Uiso 1 1 calc R
H68B H 0.4870 0.2963 0.0970 0.058 Uiso 1 1 calc R
H68C H 0.4331 0.2429 0.1375 0.058 Uiso 1 1 calc R
S26 S 0.55147(7) 0.30177(6) 0.19514(4) 0.0273(2) Uani 1 1 d .
S71 S 0.56299(7) 0.63058(6) 0.24190(4) 0.0273(2) Uani 1 1 d .
S72 S 0.55874(7) 0.63019(6) 0.35163(4) 0.0255(2) Uani 1 1 d .
C70 C 0.5200(3) 0.6866(2) 0.30072(14) 0.0230(7) Uani 1 1 d .
N70 N 0.4621(2) 0.76954(19) 0.30397(11) 0.0244(7) Uani 1 1 d .
C71 C 0.4367(3) 0.8167(3) 0.25823(16) 0.0332(9) Uani 1 1 d .
H71A H 0.4931 0.7914 0.2275 0.040 Uiso 1 1 calc R
H71B H 0.4311 0.8764 0.2632 0.040 Uiso 1 1 calc R
C72 C 0.3360(3) 0.8153(3) 0.24833(18) 0.0448(11) Uani 1 1 d .
H72A H 0.3424 0.7564 0.2418 0.067 Uiso 1 1 calc R
H72B H 0.3208 0.8488 0.2180 0.067 Uiso 1 1 calc R
H72C H 0.2800 0.8399 0.2788 0.067 Uiso 1 1 calc R
C73 C 0.4188(3) 0.8186(2) 0.35333(15) 0.0281(8) Uani 1 1 d .
H73A H 0.4157 0.7791 0.3820 0.034 Uiso 1 1 calc R
H73B H 0.3475 0.8570 0.3539 0.034 Uiso 1 1 calc R
C74 C 0.4810(3) 0.8709(3) 0.36219(16) 0.0351(9) Uani 1 1 d .
H74A H 0.5501 0.8329 0.3644 0.053 Uiso 1 1 calc R
H74B H 0.4470 0.9050 0.3946 0.053 Uiso 1 1 calc R
H74C H 0.4864 0.9088 0.3333 0.053 Uiso 1 1 calc R
P1 P 1.13662(7) 0.31644(6) 0.03688(3) 0.01921(19) Uani 1 1 d .
C111 C 1.2242(3) 0.2193(2) 0.05478(14) 0.0208(7) Uani 1 1 d .
C112 C 1.2238(3) 0.2068(2) 0.10723(15) 0.0264(8) Uani 1 1 d .
H112 H 1.1800 0.2500 0.1326 0.032 Uiso 1 1 calc R
C113 C 1.2878(3) 0.1306(3) 0.12179(17) 0.0321(9) Uani 1 1 d .
H113 H 1.2878 0.1212 0.1574 0.039 Uiso 1 1 calc R
C114 C 1.3521(3) 0.0680(3) 0.08449(19) 0.0401(11) Uani 1 1 d .
H114 H 1.3957 0.0157 0.0948 0.048 Uiso 1 1 calc R
C115 C 1.3533(3) 0.0807(3) 0.03281(18) 0.0386(10) Uani 1 1 d .
H115 H 1.3980 0.0374 0.0076 0.046 Uiso 1 1 calc R
C116 C 1.2893(3) 0.1566(2) 0.01720(16) 0.0302(9) Uani 1 1 d .
H116 H 1.2900 0.1656 -0.0185 0.036 Uiso 1 1 calc R
C121 C 1.0083(3) 0.3141(2) 0.05216(14) 0.0226(7) Uani 1 1 d .
C122 C 0.9342(3) 0.3707(2) 0.02869(16) 0.0291(8) Uani 1 1 d .
H122 H 0.9523 0.4078 0.0033 0.035 Uiso 1 1 calc R
C123 C 0.8342(3) 0.3720(3) 0.04278(16) 0.0337(9) Uani 1 1 d .
H123 H 0.7831 0.4109 0.0273 0.040 Uiso 1 1 calc R
C124 C 0.8077(3) 0.3181(3) 0.07861(16) 0.0339(9) Uani 1 1 d .
H124 H 0.7385 0.3198 0.0880 0.041 Uiso 1 1 calc R
C125 C 0.8815(3) 0.2609(3) 0.10134(16) 0.0351(9) Uani 1 1 d .
H125 H 0.8630 0.2229 0.1259 0.042 Uiso 1 1 calc R
C126 C 0.9815(3) 0.2591(2) 0.08835(15) 0.0283(8) Uani 1 1 d .
H126 H 1.0320 0.2202 0.1041 0.034 Uiso 1 1 calc R
C131 C 1.1417(3) 0.4042(2) 0.07079(13) 0.0225(7) Uani 1 1 d .
C132 C 1.0543(3) 0.4699(2) 0.09354(15) 0.0298(8) Uani 1 1 d .
H132 H 0.9884 0.4684 0.0931 0.036 Uiso 1 1 calc R
C133 C 1.0621(4) 0.5385(3) 0.11716(17) 0.0419(11) Uani 1 1 d .
H133 H 1.0015 0.5836 0.1333 0.050 Uiso 1 1 calc R
C134 C 1.1575(4) 0.5417(3) 0.11741(18) 0.0455(12) Uani 1 1 d .
H134 H 1.1625 0.5897 0.1326 0.055 Uiso 1 1 calc R
C135 C 1.2445(4) 0.4756(3) 0.09571(18) 0.0452(11) Uani 1 1 d .
H135 H 1.3100 0.4777 0.0965 0.054 Uiso 1 1 calc R
C136 C 1.2391(3) 0.4063(3) 0.07276(16) 0.0331(9) Uani 1 1 d .
H136 H 1.3001 0.3601 0.0583 0.040 Uiso 1 1 calc R
C141 C 1.1716(3) 0.3295(2) -0.03147(13) 0.0210(7) Uani 1 1 d .
C142 C 1.1547(3) 0.2782(2) -0.06551(14) 0.0265(8) Uani 1 1 d .
H142 H 1.1222 0.2384 -0.0524 0.032 Uiso 1 1 calc R
C143 C 1.1854(3) 0.2850(3) -0.11880(15) 0.0318(9) Uani 1 1 d .
H143 H 1.1756 0.2491 -0.1422 0.038 Uiso 1 1 calc R
C144 C 1.2300(3) 0.3441(3) -0.13722(16) 0.0373(10) Uani 1 1 d .
H144 H 1.2510 0.3487 -0.1736 0.045 Uiso 1 1 calc R
C145 C 1.2452(3) 0.3969(3) -0.10390(16) 0.0364(10) Uani 1 1 d .
H145 H 1.2745 0.4386 -0.1172 0.044 Uiso 1 1 calc R
C146 C 1.2172(3) 0.3886(2) -0.05104(15) 0.0279(8) Uani 1 1 d .
H146 H 1.2293 0.4236 -0.0279 0.033 Uiso 1 1 calc R
P2 P 0.75237(6) 0.64542(6) 0.54711(3) 0.01815(18) Uani 1 1 d .
C211 C 0.8580(3) 0.6005(2) 0.57827(13) 0.0241(8) Uani 1 1 d .
C212 C 0.8841(3) 0.6540(3) 0.60641(17) 0.0387(10) Uani 1 1 d .
H212 H 0.8466 0.7136 0.6092 0.046 Uiso 1 1 calc R
C213 C 0.9667(4) 0.6190(4) 0.63061(19) 0.0532(14) Uani 1 1 d .
H213 H 0.9863 0.6551 0.6493 0.064 Uiso 1 1 calc R
C214 C 1.0192(3) 0.5329(4) 0.62746(18) 0.0466(12) Uani 1 1 d .
H214 H 1.0753 0.5098 0.6438 0.056 Uiso 1 1 calc R
C215 C 0.9917(3) 0.4811(3) 0.60143(19) 0.0455(12) Uani 1 1 d .
H215 H 1.0277 0.4214 0.6004 0.055 Uiso 1 1 calc R
C216 C 0.9116(3) 0.5128(3) 0.57592(17) 0.0346(9) Uani 1 1 d .
H216 H 0.8938 0.4755 0.5572 0.042 Uiso 1 1 calc R
C221 C 0.6582(3) 0.7305(2) 0.58949(14) 0.0220(7) Uani 1 1 d .
C222 C 0.6304(3) 0.8135(2) 0.57351(15) 0.0275(8) Uani 1 1 d .
H222 H 0.6587 0.8256 0.5392 0.033 Uiso 1 1 calc R
C223 C 0.5613(3) 0.8787(3) 0.60767(17) 0.0343(9) Uani 1 1 d .
H223 H 0.5436 0.9361 0.5973 0.041 Uiso 1 1 calc R
C224 C 0.5178(3) 0.8601(3) 0.65729(17) 0.0356(10) Uani 1 1 d .
H224 H 0.4689 0.9047 0.6805 0.043 Uiso 1 1 calc R
C225 C 0.5453(3) 0.7776(3) 0.67285(16) 0.0328(9) Uani 1 1 d .
H225 H 0.5155 0.7654 0.7068 0.039 Uiso 1 1 calc R
C226 C 0.6151(3) 0.7129(3) 0.63993(15) 0.0283(8) Uani 1 1 d .
H226 H 0.6346 0.6560 0.6511 0.034 Uiso 1 1 calc R
C231 C 0.7025(3) 0.5660(2) 0.53547(13) 0.0201(7) Uani 1 1 d .
C232 C 0.6069(2) 0.5667(2) 0.56330(13) 0.0185(7) Uani 1 1 d .
H232 H 0.5663 0.6100 0.5893 0.022 Uiso 1 1 calc R
C233 C 0.5710(3) 0.5033(2) 0.55280(14) 0.0221(7) Uani 1 1 d .
H233 H 0.5059 0.5031 0.5720 0.027 Uiso 1 1 calc R
C234 C 0.6289(3) 0.4414(2) 0.51504(15) 0.0259(8) Uani 1 1 d .
H234 H 0.6037 0.3984 0.5084 0.031 Uiso 1 1 calc R
C235 C 0.7233(3) 0.4404(2) 0.48646(15) 0.0291(8) Uani 1 1 d .
H235 H 0.7621 0.3975 0.4600 0.035 Uiso 1 1 calc R
C236 C 0.7615(3) 0.5020(2) 0.49641(14) 0.0260(8) Uani 1 1 d .
H236 H 0.8268 0.5013 0.4771 0.031 Uiso 1 1 calc R
C241 C 0.7944(3) 0.6857(2) 0.48530(13) 0.0203(7) Uani 1 1 d .
C242 C 0.8728(3) 0.7191(2) 0.47691(15) 0.0274(8) Uani 1 1 d .
H242 H 0.9059 0.7205 0.5040 0.033 Uiso 1 1 calc R
C243 C 0.9026(3) 0.7505(3) 0.42909(16) 0.0324(9) Uani 1 1 d .
H243 H 0.9554 0.7742 0.4237 0.039 Uiso 1 1 calc R
C244 C 0.8562(3) 0.7475(2) 0.38922(15) 0.0296(8) Uani 1 1 d .
H244 H 0.8780 0.7681 0.3563 0.036 Uiso 1 1 calc R
C245 C 0.7781(3) 0.7145(2) 0.39747(14) 0.0252(8) Uani 1 1 d .
H245 H 0.7460 0.7128 0.3700 0.030 Uiso 1 1 calc R
C246 C 0.7460(3) 0.6841(2) 0.44516(14) 0.0228(7) Uani 1 1 d .
H246 H 0.6916 0.6622 0.4507 0.027 Uiso 1 1 calc R
O1S O 1.5633(3) -0.1137(3) 0.09994(16) 0.0683(11) Uani 1 1 d .
C1S C 1.5047(5) -0.1664(5) 0.1083(3) 0.082(2) Uani 1 1 d .
H1S1 H 1.4366 -0.1352 0.1310 0.098 Uiso 1 1 calc R
H1S2 H 1.5391 -0.2168 0.1269 0.098 Uiso 1 1 calc R
C2S C 1.4895(6) -0.1950(6) 0.0609(3) 0.110(3) Uani 1 1 d .
H2S1 H 1.4479 -0.2315 0.0695 0.165 Uiso 1 1 calc R
H2S2 H 1.5565 -0.2272 0.0386 0.165 Uiso 1 1 calc R
H2S3 H 1.4539 -0.1455 0.0427 0.165 Uiso 1 1 calc R
C3S C 1.5871(4) -0.0854(5) 0.1445(2) 0.0694(18) Uani 1 1 d .
H3S1 H 1.6497 -0.0705 0.1321 0.083 Uiso 1 1 calc R
H3S2 H 1.6051 -0.1344 0.1671 0.083 Uiso 1 1 calc R
C4S C 1.5090(4) -0.0133(4) 0.1768(2) 0.0673(17) Uani 1 1 d .
H4S1 H 1.5359 -0.0013 0.2054 0.101 Uiso 1 1 calc R
H4S2 H 1.4470 -0.0272 0.1910 0.101 Uiso 1 1 calc R
H4S3 H 1.4918 0.0370 0.1557 0.101 Uiso 1 1 calc R
O10S O 1.0492(4) 0.1640(3) 0.46089(19) 0.0837(13) Uani 1 1 d .
C11S C 0.9465(5) 0.2100(5) 0.4470(3) 0.0760(18) Uani 1 1 d .
H11A H 0.8960 0.1842 0.4653 0.091 Uiso 1 1 calc R
H11B H 0.9212 0.2703 0.4592 0.091 Uiso 1 1 calc R
C12S C 0.9527(5) 0.2064(4) 0.3912(3) 0.086(2) Uani 1 1 d .
H12A H 0.8845 0.2369 0.3844 0.129 Uiso 1 1 calc R
H12B H 0.9763 0.1468 0.3790 0.129 Uiso 1 1 calc R
H12C H 1.0014 0.2330 0.3729 0.129 Uiso 1 1 calc R
C13S C 1.0798(5) 0.0800(4) 0.4523(3) 0.0737(18) Uani 1 1 d .
H13A H 1.0937 0.0666 0.4147 0.088 Uiso 1 1 calc R
H13B H 1.0252 0.0584 0.4706 0.088 Uiso 1 1 calc R
C14S C 1.1765(7) 0.0383(5) 0.4720(3) 0.113(3) Uani 1 1 d .
H14A H 1.2001 -0.0235 0.4661 0.170 Uiso 1 1 calc R
H14B H 1.1620 0.0517 0.5092 0.170 Uiso 1 1 calc R
H14C H 1.2303 0.0597 0.4535 0.170 Uiso 1 1 calc R
O20S O 1.4105(14) -0.4552(10) 0.1433(7) 0.165(6) Uani 0.50 1 d PU
C21S C 1.3673(11) -0.4592(9) 0.2048(5) 0.079(4) Uani 0.50 1 d PU
H21A H 1.4162 -0.5118 0.2154 0.095 Uiso 0.50 1 calc PR
H21B H 1.3773 -0.4114 0.2206 0.095 Uiso 0.50 1 calc PR
C22S C 1.2822(11) -0.4580(10) 0.2277(6) 0.094(4) Uani 0.50 1 d PU
H22A H 1.2785 -0.4605 0.2651 0.141 Uiso 0.50 1 calc PR
H22B H 1.2697 -0.5071 0.2159 0.141 Uiso 0.50 1 calc PR
H22C H 1.2298 -0.4053 0.2205 0.141 Uiso 0.50 1 calc PR
C23S C 1.5005(19) -0.4613(16) 0.1122(9) 0.145(8) Uani 0.50 1 d PU
H23A H 1.5043 -0.4047 0.1177 0.174 Uiso 0.50 1 calc PR
H23B H 1.5499 -0.5008 0.1308 0.174 Uiso 0.50 1 calc PR
C24S C 1.5360(7) -0.4750(7) 0.0769(5) 0.054(3) Uani 0.50 1 d PU
H24A H 1.6054 -0.4729 0.0721 0.081 Uiso 0.50 1 calc PR
H24B H 1.4984 -0.4339 0.0547 0.081 Uiso 0.50 1 calc PR
H24C H 1.5409 -0.5324 0.0676 0.081 Uiso 0.50 1 calc PR

loop_
_atom_site_aniso_label
_atom_site_aniso_U_11
_atom_site_aniso_U_22
_atom_site_aniso_U_33
_atom_site_aniso_U_23
_atom_site_aniso_U_13
_atom_site_aniso_U_12
Fe1 0.0226(2) 0.0147(2) 0.0162(3) 0.00170(19) -0.00438(19) -0.00610(19)
Fe2 0.0201(2) 0.0145(2) 0.0182(3) 0.00282(19) -0.00303(18) -0.00693(19)
Fe3 0.0223(2) 0.0143(2) 0.0140(2) 0.00097(19) -0.00290(18) -0.00793(19)
Fe4 0.0207(2) 0.0180(3) 0.0157(3) -0.00035(19) -0.00392(18) -0.00637(19)
S1 0.0220(4) 0.0145(4) 0.0164(4) 0.0013(3) -0.0038(3) -0.0074(3)
S2 0.0202(4) 0.0207(4) 0.0181(4) -0.0010(3) -0.0015(3) -0.0074(3)
S3 0.0251(4) 0.0180(4) 0.0160(4) 0.0035(3) -0.0027(3) -0.0045(3)
S4 0.0245(4) 0.0149(4) 0.0205(4) 0.0014(3) -0.0074(3) -0.0083(3)
C1 0.0219(16) 0.0130(16) 0.0183(17) 0.0020(13) -0.0036(13) -0.0076(13)
C2 0.0198(15) 0.0134(16) 0.0223(18) 0.0033(13) -0.0071(13) -0.0073(13)
C3 0.0249(16) 0.0126(16) 0.0135(16) 0.0025(13) -0.0049(13) -0.0061(13)
C4 0.0229(16) 0.0078(15) 0.0158(17) -0.0012(12) -0.0001(13) -0.0063(12)
C5 0.0196(15) 0.0139(16) 0.0164(17) 0.0001(13) -0.0056(12) -0.0061(12)
C6 0.0196(15) 0.0148(16) 0.0139(16) -0.0004(13) -0.0040(12) -0.0041(13)
S11 0.0231(4) 0.0228(5) 0.0218(5) 0.0018(4) -0.0009(3) -0.0117(3)
C11 0.0177(16) 0.028(2) 0.0227(19) -0.0017(15) -0.0031(13) -0.0091(14)
C12 0.0275(19) 0.040(2) 0.024(2) 0.0002(17) -0.0026(15) -0.0102(17)
C13 0.039(2) 0.061(3) 0.027(2) -0.015(2) -0.0003(18) -0.017(2)
C14 0.033(2) 0.042(3) 0.047(3) -0.016(2) -0.0018(19) -0.0156(19)
C15 0.037(2) 0.024(2) 0.049(3) -0.0046(19) -0.0034(19) -0.0123(17)
C16 0.0277(19) 0.032(2) 0.027(2) -0.0014(17) -0.0039(15) -0.0107(16)
C17 0.066(4) 0.057(4) 0.076(4) -0.041(3) 0.004(3) -0.019(3)
S12 0.0261(4) 0.0243(5) 0.0326(5) 0.0120(4) -0.0169(4) -0.0128(4)
C21 0.0228(16) 0.0180(17) 0.0194(18) -0.0002(14) -0.0072(13) -0.0093(13)
C22 0.0216(16) 0.0223(18) 0.0178(18) 0.0009(14) -0.0062(13) -0.0094(14)
C23 0.0216(16) 0.0179(17) 0.0193(18) -0.0029(14) -0.0016(13) -0.0064(13)
C24 0.0267(18) 0.0163(18) 0.043(2) -0.0038(16) -0.0055(16) -0.0098(15)
C25 0.0237(18) 0.030(2) 0.053(3) -0.0046(19) -0.0144(18) -0.0127(16)
C26 0.0238(17) 0.0205(18) 0.036(2) -0.0037(16) -0.0141(15) -0.0055(14)
C27 0.029(2) 0.032(2) 0.061(3) 0.006(2) -0.026(2) -0.0084(17)
C28 0.031(2) 0.029(2) 0.097(4) 0.007(2) -0.019(2) -0.0203(19)
S22 0.0229(4) 0.0194(4) 0.0266(5) 0.0072(4) -0.0019(3) -0.0086(3)
S13 0.0314(5) 0.0253(5) 0.0169(4) 0.0042(4) -0.0094(3) -0.0106(4)
C31 0.0226(17) 0.0254(19) 0.026(2) 0.0149(15) -0.0099(14) -0.0126(15)
C32 0.0248(18) 0.029(2) 0.027(2) 0.0105(16) -0.0067(15) -0.0071(15)
C33 0.037(2) 0.036(2) 0.038(3) 0.009(2) -0.0020(19) -0.0001(19)
C34 0.030(2) 0.046(3) 0.048(3) 0.021(2) -0.0067(19) -0.0033(19)
C35 0.033(2) 0.058(3) 0.059(3) 0.036(3) -0.028(2) -0.019(2)
C36 0.035(2) 0.041(2) 0.037(2) 0.0161(19) -0.0211(18) -0.0216(19)
C37 0.050(3) 0.064(4) 0.081(4) 0.031(3) -0.016(3) 0.013(3)
S14 0.0267(4) 0.0166(4) 0.0171(4) -0.0003(3) 0.0000(3) -0.0121(3)
C41 0.0186(15) 0.0152(16) 0.0142(16) -0.0010(13) -0.0022(12) -0.0062(12)
C42 0.0224(16) 0.0185(17) 0.0141(17) 0.0020(13) -0.0019(13) -0.0088(13)
C43 0.0234(16) 0.0171(17) 0.0136(16) 0.0024(13) -0.0033(13) -0.0092(13)
C44 0.0209(16) 0.0201(18) 0.0151(17) 0.0020(14) -0.0028(13) -0.0069(13)
C45 0.0217(16) 0.0244(19) 0.0161(17) 0.0029(14) 0.0020(13) -0.0108(14)
C46 0.0193(16) 0.0195(17) 0.0199(18) 0.0028(14) -0.0035(13) -0.0093(13)
C47 0.0315(19) 0.0235(19) 0.023(2) 0.0040(15) 0.0014(15) -0.0130(15)
C48 0.0342(19) 0.0219(19) 0.0149(18) 0.0006(14) 0.0019(14) -0.0075(15)
S24 0.0352(5) 0.0149(4) 0.0144(4) 0.0002(3) -0.0035(3) -0.0109(3)
S15 0.0242(4) 0.0252(5) 0.0220(5) 0.0019(4) -0.0087(3) -0.0131(4)
C51 0.038(2) 0.0224(19) 0.0167(18) 0.0013(14) -0.0083(15) -0.0201(16)
C52 0.040(2) 0.0217(19) 0.0220(19) 0.0013(15) -0.0105(16) -0.0163(16)
C53 0.057(3) 0.023(2) 0.030(2) -0.0002(17) -0.0146(19) -0.0135(19)
C54 0.084(4) 0.029(2) 0.023(2) 0.0070(18) -0.021(2) -0.031(2)
C55 0.083(3) 0.045(3) 0.019(2) 0.0068(18) -0.013(2) -0.052(3)
C56 0.049(2) 0.041(2) 0.0155(19) -0.0013(17) -0.0044(16) -0.032(2)
C57 0.148(6) 0.027(3) 0.041(3) 0.012(2) -0.027(3) -0.040(3)
S16 0.0223(4) 0.0251(5) 0.0140(4) 0.0004(3) -0.0035(3) -0.0060(3)
C61 0.0245(16) 0.0174(17) 0.0128(16) 0.0046(13) -0.0059(13) -0.0072(13)
C62 0.0224(16) 0.0223(18) 0.0163(17) 0.0037(14) -0.0067(13) -0.0102(14)
C63 0.0217(16) 0.0170(17) 0.0187(18) 0.0028(14) -0.0043(13) -0.0084(13)
C64 0.0274(18) 0.027(2) 0.0236(19) 0.0031(15) -0.0116(15) -0.0110(15)
C65 0.0335(19) 0.033(2) 0.0207(19) -0.0038(16) -0.0129(15) -0.0152(16)
C66 0.0339(19) 0.0233(19) 0.0195(19) 0.0031(15) -0.0089(15) -0.0129(15)
C67 0.044(2) 0.033(2) 0.028(2) -0.0060(18) -0.0145(18) -0.0094(18)
C68 0.033(2) 0.043(3) 0.044(3) -0.006(2) -0.0253(19) -0.0074(19)
S26 0.0206(4) 0.0279(5) 0.0321(5) -0.0084(4) -0.0093(4) -0.0036(4)
S71 0.0377(5) 0.0195(5) 0.0184(5) 0.0011(4) -0.0057(4) -0.0030(4)
S72 0.0359(5) 0.0164(4) 0.0223(5) 0.0024(4) -0.0103(4) -0.0048(4)
C70 0.0261(17) 0.0198(18) 0.0227(19) 0.0016(15) -0.0066(14) -0.0069(14)
N70 0.0332(16) 0.0185(16) 0.0175(16) 0.0022(12) -0.0059(12) -0.0040(13)
C71 0.039(2) 0.023(2) 0.028(2) 0.0055(17) -0.0088(17) 0.0009(16)
C72 0.041(2) 0.043(3) 0.040(3) 0.006(2) -0.016(2) 0.001(2)
C73 0.0324(19) 0.0175(19) 0.025(2) 0.0017(15) -0.0025(15) -0.0003(15)
C74 0.047(2) 0.026(2) 0.029(2) -0.0017(17) -0.0052(18) -0.0105(18)
P1 0.0246(4) 0.0181(4) 0.0159(4) 0.0027(3) -0.0040(3) -0.0093(3)
C111 0.0241(17) 0.0189(18) 0.0229(19) 0.0044(14) -0.0071(14) -0.0111(14)
C112 0.0274(18) 0.028(2) 0.026(2) 0.0079(16) -0.0072(15) -0.0132(15)
C113 0.037(2) 0.033(2) 0.036(2) 0.0155(18) -0.0198(18) -0.0182(18)
C114 0.042(2) 0.025(2) 0.061(3) 0.010(2) -0.035(2) -0.0084(18)
C115 0.040(2) 0.023(2) 0.049(3) -0.0070(19) -0.020(2) 0.0012(17)
C116 0.032(2) 0.026(2) 0.034(2) -0.0005(17) -0.0124(17) -0.0082(16)
C121 0.0278(18) 0.0209(18) 0.0198(18) 0.0014(14) -0.0054(14) -0.0096(14)
C122 0.0302(19) 0.026(2) 0.032(2) 0.0052(17) -0.0067(16) -0.0124(16)
C123 0.033(2) 0.032(2) 0.038(2) -0.0009(18) -0.0138(18) -0.0092(17)
C124 0.029(2) 0.040(2) 0.037(2) -0.0035(19) -0.0049(17) -0.0185(18)
C125 0.043(2) 0.040(2) 0.031(2) 0.0082(19) -0.0053(18) -0.029(2)
C126 0.0315(19) 0.029(2) 0.026(2) 0.0057(16) -0.0048(16) -0.0146(16)
C131 0.0346(19) 0.0208(18) 0.0159(18) 0.0035(14) -0.0069(14) -0.0137(15)
C132 0.040(2) 0.028(2) 0.023(2) 0.0012(16) -0.0118(16) -0.0107(17)
C133 0.063(3) 0.023(2) 0.034(2) -0.0035(18) -0.011(2) -0.006(2)
C134 0.080(3) 0.033(3) 0.035(3) -0.002(2) -0.020(2) -0.029(2)
C135 0.059(3) 0.050(3) 0.043(3) 0.001(2) -0.014(2) -0.036(2)
C136 0.041(2) 0.033(2) 0.030(2) 0.0015(18) -0.0081(17) -0.0199(18)
C141 0.0244(17) 0.0209(18) 0.0151(17) 0.0009(14) -0.0022(13) -0.0061(14)
C142 0.0330(19) 0.025(2) 0.024(2) 0.0016(16) -0.0069(15) -0.0130(16)
C143 0.040(2) 0.036(2) 0.019(2) -0.0027(17) -0.0086(16) -0.0122(18)
C144 0.039(2) 0.054(3) 0.019(2) 0.0093(19) -0.0062(17) -0.018(2)
C145 0.045(2) 0.044(3) 0.025(2) 0.0104(19) -0.0038(18) -0.024(2)
C146 0.036(2) 0.027(2) 0.024(2) 0.0069(16) -0.0091(16) -0.0155(16)
P2 0.0210(4) 0.0202(5) 0.0163(4) 0.0011(3) -0.0042(3) -0.0109(3)
C211 0.0239(17) 0.038(2) 0.0150(18) 0.0044(15) -0.0052(14) -0.0161(16)
C212 0.049(3) 0.045(3) 0.036(2) 0.003(2) -0.022(2) -0.026(2)
C213 0.061(3) 0.086(4) 0.037(3) 0.012(3) -0.032(2) -0.043(3)
C214 0.029(2) 0.076(4) 0.038(3) 0.023(2) -0.0177(19) -0.019(2)
C215 0.029(2) 0.054(3) 0.047(3) 0.009(2) -0.014(2) -0.005(2)
C216 0.0229(18) 0.036(2) 0.040(2) -0.0002(19) -0.0098(17) -0.0022(16)
C221 0.0222(17) 0.0223(18) 0.0241(19) -0.0056(15) -0.0047(14) -0.0105(14)
C222 0.0306(19) 0.028(2) 0.028(2) 0.0010(16) -0.0097(16) -0.0143(16)
C223 0.032(2) 0.026(2) 0.047(3) -0.0048(19) -0.0186(19) -0.0050(16)
C224 0.0195(18) 0.045(3) 0.043(3) -0.022(2) -0.0069(16) -0.0094(17)
C225 0.0278(19) 0.046(3) 0.029(2) -0.0109(19) -0.0009(16) -0.0205(18)
C226 0.034(2) 0.033(2) 0.025(2) -0.0042(16) -0.0028(16) -0.0216(17)
C231 0.0248(17) 0.0218(18) 0.0168(17) -0.0007(14) -0.0049(13) -0.0115(14)
C232 0.0236(16) 0.0187(17) 0.0145(17) 0.0019(13) -0.0051(13) -0.0085(13)
C233 0.0269(17) 0.0241(19) 0.0216(19) 0.0042(15) -0.0064(14) -0.0163(15)
C234 0.035(2) 0.0215(19) 0.028(2) 0.0009(16) -0.0106(16) -0.0162(16)
C235 0.035(2) 0.025(2) 0.026(2) -0.0048(16) -0.0025(16) -0.0109(16)
C236 0.0269(18) 0.027(2) 0.023(2) -0.0045(15) 0.0013(14) -0.0117(15)
C241 0.0228(16) 0.0234(19) 0.0167(17) 0.0026(14) -0.0049(13) -0.0106(14)
C242 0.0322(19) 0.029(2) 0.027(2) 0.0023(16) -0.0074(16) -0.0176(16)
C243 0.034(2) 0.038(2) 0.031(2) 0.0057(18) -0.0023(17) -0.0231(18)
C244 0.035(2) 0.027(2) 0.023(2) 0.0060(16) -0.0012(16) -0.0095(16)
C245 0.0268(18) 0.025(2) 0.0185(19) 0.0019(15) -0.0041(14) -0.0033(15)
C246 0.0221(17) 0.0243(19) 0.0206(19) 0.0007(15) -0.0036(14) -0.0071(14)
O1S 0.062(2) 0.077(3) 0.061(3) 0.007(2) -0.016(2) -0.018(2)
C1S 0.070(4) 0.091(5) 0.064(4) -0.002(4) -0.022(3) 0.001(4)
C2S 0.073(5) 0.166(8) 0.108(7) -0.028(6) -0.007(4) -0.068(5)
C3S 0.056(3) 0.127(6) 0.036(3) 0.001(3) -0.014(2) -0.042(4)
C4S 0.047(3) 0.088(4) 0.065(4) 0.023(3) -0.028(3) -0.015(3)
O10S 0.095(3) 0.067(3) 0.103(4) -0.016(3) -0.034(3) -0.036(3)
C11S 0.068(4) 0.093(5) 0.071(4) 0.004(4) -0.030(3) -0.024(4)
C12S 0.077(4) 0.057(4) 0.123(7) -0.009(4) -0.028(4) -0.016(3)
C13S 0.101(5) 0.065(4) 0.068(4) 0.002(3) -0.027(4) -0.040(4)
C14S 0.158(8) 0.118(6) 0.139(7) 0.067(6) -0.124(7) -0.089(6)
O20S 0.168(7) 0.161(7) 0.183(7) 0.023(5) -0.042(5) -0.080(5)
C21S 0.083(5) 0.074(5) 0.083(5) -0.019(4) -0.028(4) -0.023(4)
C22S 0.095(6) 0.105(6) 0.108(6) -0.031(4) -0.040(4) -0.051(4)
C23S 0.141(9) 0.153(9) 0.143(9) 0.014(5) -0.045(5) -0.046(5)
C24S 0.032(4) 0.056(4) 0.070(5) 0.000(4) -0.011(3) -0.009(3)

loop_
_atom_type_symbol
_atom_type_description
_atom_type_scat_dispersion_real
_atom_type_scat_dispersion_imag
_atom_type_scat_source
C C 0.0033 0.0016 'International Tables Vol C Tables 4.2.6.8 and 6.1.1.4'
H H 0.0000 0.0000 'International Tables Vol C Tables 4.2.6.8 and 6.1.1.4'
N N 0.0061 0.0033 'International Tables Vol C Tables 4.2.6.8 and 6.1.1.4'
P P 0.1023 0.0942 'International Tables Vol C Tables 4.2.6.8 and 6.1.1.4'
S S 0.1246 0.1234 'International Tables Vol C Tables 4.2.6.8 and 6.1.1.4'
Fe Fe 0.3463 0.8444 'International Tables Vol C Tables 4.2.6.8 and 6.1.1.4'
O O 0.0106 0.0060 'International Tables Vol C Tables 4.2.6.8 and 6.1.1.4'

loop_
_geom_angle_atom_site_label_1
_geom_angle_atom_site_label_2
_geom_angle_atom_site_label_3
_geom_angle
S2 Fe1 S4 102.31(4)
S2 Fe1 S71 114.16(4)
S4 Fe1 S71 141.63(4)
S2 Fe1 S3 99.38(3)
S4 Fe1 S3 99.40(3)
S71 Fe1 S3 86.48(3)
S2 Fe1 S72 103.95(3)
S4 Fe1 S72 89.95(3)
S71 Fe1 S72 70.63(3)
S3 Fe1 S72 152.38(4)
S2 Fe1 Fe3 53.11(3)
S4 Fe1 Fe3 50.64(2)
S71 Fe1 Fe3 167.26(3)
S3 Fe1 Fe3 94.93(3)
S72 Fe1 Fe3 110.84(3)
S2 Fe1 Fe4 52.10(2)
S4 Fe1 Fe4 95.78(3)
S71 Fe1 Fe4 115.54(3)
S3 Fe1 Fe4 49.08(2)
S72 Fe1 Fe4 156.04(3)
Fe3 Fe1 Fe4 57.865(17)
S2 Fe1 Fe2 97.75(3)
S4 Fe1 Fe2 50.83(2)
S71 Fe1 Fe2 130.13(3)
S3 Fe1 Fe2 49.80(2)
S72 Fe1 Fe2 138.66(3)
Fe3 Fe1 Fe2 57.519(16)
Fe4 Fe1 Fe2 56.796(16)
S1 Fe2 S22 121.86(4)
S1 Fe2 S3 103.92(4)
S22 Fe2 S3 106.48(4)
S1 Fe2 S4 103.23(4)
S22 Fe2 S4 114.29(4)
S3 Fe2 S4 105.60(4)
S1 Fe2 Fe3 54.04(2)
S22 Fe2 Fe3 152.83(3)
S3 Fe2 Fe3 100.22(3)
S4 Fe2 Fe3 51.87(2)
S1 Fe2 Fe4 54.27(3)
S22 Fe2 Fe4 143.70(3)
S3 Fe2 Fe4 52.00(3)
S4 Fe2 Fe4 100.66(3)
Fe3 Fe2 Fe4 60.108(18)
S1 Fe2 Fe1 102.61(3)
S22 Fe2 Fe1 135.36(3)
S3 Fe2 Fe1 54.58(3)
S4 Fe2 Fe1 52.39(2)
Fe3 Fe2 Fe1 59.525(17)
Fe4 Fe2 Fe1 61.285(17)
S4 Fe3 S24 109.89(4)
S4 Fe3 S1 103.54(3)
S24 Fe3 S1 115.30(4)
S4 Fe3 S2 104.54(4)
S24 Fe3 S2 116.35(4)
S1 Fe3 S2 105.96(3)
S4 Fe3 Fe2 53.99(3)
S24 Fe3 Fe2 142.45(3)
S1 Fe3 Fe2 52.25(2)
S2 Fe3 Fe2 101.07(3)
S4 Fe3 Fe4 102.25(3)
S24 Fe3 Fe4 147.84(3)
S1 Fe3 Fe4 53.82(2)
S2 Fe3 Fe4 53.87(2)
Fe2 Fe3 Fe4 60.010(18)
S4 Fe3 Fe1 54.33(3)
S24 Fe3 Fe1 140.48(3)
S1 Fe3 Fe1 104.05(3)
S2 Fe3 Fe1 51.70(2)
Fe2 Fe3 Fe1 62.956(17)
Fe4 Fe3 Fe1 62.461(18)
S3 Fe4 S26 121.16(4)
S3 Fe4 S1 103.12(4)
S26 Fe4 S1 118.43(4)
S3 Fe4 S2 103.65(4)
S26 Fe4 S2 103.24(4)
S1 Fe4 S2 105.32(4)
S3 Fe4 Fe2 53.32(3)
S26 Fe4 Fe2 155.97(3)
S1 Fe4 Fe2 52.12(2)
S2 Fe4 Fe2 100.73(3)
S3 Fe4 Fe3 101.07(3)
S26 Fe4 Fe3 136.67(3)
S1 Fe4 Fe3 53.46(2)
S2 Fe4 Fe3 53.56(3)
Fe2 Fe4 Fe3 59.882(17)
S3 Fe4 Fe1 55.13(3)
S26 Fe4 Fe1 138.03(3)
S1 Fe4 Fe1 101.48(3)
S2 Fe4 Fe1 50.47(2)
Fe2 Fe4 Fe1 61.920(17)
Fe3 Fe4 Fe1 59.674(17)
Fe2 S1 Fe3 73.71(3)
Fe2 S1 Fe4 73.61(3)
Fe3 S1 Fe4 72.72(3)
Fe1 S2 Fe3 75.19(3)
Fe1 S2 Fe4 77.43(3)
Fe3 S2 Fe4 72.57(3)
Fe4 S3 Fe2 74.68(3)
Fe4 S3 Fe1 75.79(3)
Fe2 S3 Fe1 75.62(3)
Fe3 S4 Fe2 74.14(3)
Fe3 S4 Fe1 75.03(3)
Fe2 S4 Fe1 76.78(3)
C2 C1 C6 119.9(3)
C2 C1 S11 120.0(2)
C6 C1 S11 120.0(3)
C1 C2 C3 119.9(3)
C1 C2 S12 122.6(2)
C3 C2 S12 116.9(2)
C4 C3 C2 119.9(3)
C4 C3 S13 119.3(2)
C2 C3 S13 120.6(2)
C5 C4 C3 120.0(3)
C5 C4 S14 118.4(2)
C3 C4 S14 121.3(3)
C6 C5 C4 120.2(3)
C6 C5 S15 120.0(2)
C4 C5 S15 119.3(2)
C5 C6 C1 119.9(3)
C5 C6 S16 122.0(2)
C1 C6 S16 117.7(2)
C1 S11 C11 100.40(16)
C12 C11 C16 119.4(4)
C12 C11 S11 118.7(3)
C16 C11 S11 121.8(3)
C11 C12 C13 119.6(4)
C12 C13 C14 121.4(4)
C15 C14 C13 117.8(4)
C15 C14 C17 121.3(5)
C13 C14 C17 120.8(5)
C14 C15 C16 121.3(4)
C15 C16 C11 120.5(4)
C2 S12 C21 106.87(16)
C22 C21 C26 120.8(3)
C22 C21 S12 124.4(3)
C26 C21 S12 114.8(3)
C21 C22 C23 121.0(3)
C24 C23 C22 119.0(3)
C24 C23 S22 119.7(3)
C22 C23 S22 121.2(3)
C25 C24 C23 118.6(3)
C25 C24 C28 119.7(3)
C23 C24 C28 121.7(3)
C26 C25 C24 123.1(3)
C25 C26 C21 117.4(3)
C25 C26 C27 120.8(3)
C21 C26 C27 121.8(3)
C23 S22 Fe2 108.42(12)
C31 S13 C3 100.93(16)
C32 C31 C36 119.3(4)
C32 C31 S13 123.5(3)
C36 C31 S13 117.0(3)
C31 C32 C33 119.9(4)
C34 C33 C32 121.0(5)
C35 C34 C33 118.1(4)
C35 C34 C37 121.7(5)
C33 C34 C37 120.2(5)
C34 C35 C36 122.4(4)
C31 C36 C35 119.3(4)
C4 S14 C41 104.23(15)
C42 C41 C46 120.9(3)
C42 C41 S14 122.3(2)
C46 C41 S14 116.6(2)
C41 C42 C43 120.7(3)
C42 C43 C44 119.2(3)
C42 C43 S24 123.1(3)
C44 C43 S24 117.7(2)
C45 C44 C43 117.9(3)
C45 C44 C48 120.8(3)
C43 C44 C48 121.3(3)
C46 C45 C44 123.9(3)
C45 C46 C41 117.4(3)
C45 C46 C47 120.6(3)
C41 C46 C47 122.0(3)
C43 S24 Fe3 117.34(11)
C51 S15 C5 98.84(16)
C52 C51 C56 119.2(3)
C52 C51 S15 121.8(3)
C56 C51 S15 119.0(3)
C53 C52 C51 119.8(4)
C54 C53 C52 121.9(4)
C53 C54 C55 117.9(4)
C53 C54 C57 122.6(5)
C55 C54 C57 119.5(5)
C54 C55 C56 121.5(4)
C55 C56 C51 119.8(4)
C6 S16 C61 105.41(15)
C62 C61 C66 121.2(3)
C62 C61 S16 121.0(3)
C66 C61 S16 117.4(3)
C61 C62 C63 121.5(3)
C62 C63 C64 118.4(3)
C62 C63 S26 122.1(3)
C64 C63 S26 119.5(3)
C65 C64 C63 117.9(3)
C65 C64 C68 121.1(3)
C63 C64 C68 121.1(3)
C66 C65 C64 124.7(3)
C65 C66 C61 116.4(3)
C65 C66 C67 121.7(3)
C61 C66 C67 122.0(3)
C63 S26 Fe4 111.11(11)
C70 S71 Fe1 89.94(12)
C70 S72 Fe1 83.61(12)
N70 C70 S72 124.1(3)
N70 C70 S71 120.4(3)
S72 C70 S71 115.5(2)
C70 N70 C71 122.0(3)
C70 N70 C73 122.5(3)
C71 N70 C73 115.5(3)
N70 C71 C72 112.0(4)
N70 C73 C74 112.5(3)
C141 P1 C131 109.04(16)
C141 P1 C111 110.26(16)
C131 P1 C111 109.08(16)
C141 P1 C121 107.88(17)
C131 P1 C121 110.34(17)
C111 P1 C121 110.22(16)
C116 C111 C112 120.7(3)
C116 C111 P1 120.6(3)
C112 C111 P1 118.6(3)
C113 C112 C111 119.2(4)
C112 C113 C114 120.1(4)
C115 C114 C113 120.6(4)
C114 C115 C116 120.3(4)
C115 C116 C111 119.0(4)
C126 C121 C122 120.0(3)
C126 C121 P1 120.6(3)
C122 C121 P1 119.4(3)
C123 C122 C121 119.2(4)
C124 C123 C122 120.8(4)
C123 C124 C125 120.2(4)
C126 C125 C124 120.1(4)
C125 C126 C121 119.8(4)
C132 C131 C136 119.5(3)
C132 C131 P1 121.9(3)
C136 C131 P1 118.5(3)
C131 C132 C133 119.9(4)
C134 C133 C132 120.4(4)
C135 C134 C133 119.8(4)
C134 C135 C136 121.1(4)
C135 C136 C131 119.2(4)
C142 C141 C146 119.5(3)
C142 C141 P1 119.3(3)
C146 C141 P1 121.2(3)
C141 C142 C143 120.0(3)
C144 C143 C142 119.5(4)
C143 C144 C145 121.3(4)
C144 C145 C146 119.3(4)
C145 C146 C141 120.5(4)
C231 P2 C221 112.10(16)
C231 P2 C241 107.34(16)
C221 P2 C241 110.14(17)
C231 P2 C211 110.32(17)
C221 P2 C211 106.41(17)
C241 P2 C211 110.56(16)
C212 C211 C216 119.8(4)
C212 C211 P2 119.0(3)
C216 C211 P2 121.2(3)
C211 C212 C213 119.0(4)
C214 C213 C212 120.4(4)
C215 C214 C213 120.3(4)
C214 C215 C216 121.5(5)
C215 C216 C211 119.0(4)
C222 C221 C226 119.9(3)
C222 C221 P2 120.6(3)
C226 C221 P2 119.5(3)
C223 C222 C221 119.7(4)
C222 C223 C224 119.8(4)
C225 C224 C223 120.2(4)
C226 C225 C224 120.5(4)
C225 C226 C221 119.9(4)
C232 C231 C236 119.8(3)
C232 C231 P2 121.4(3)
C236 C231 P2 118.8(3)
C231 C232 C233 119.4(3)
C234 C233 C232 120.3(3)
C233 C234 C235 121.1(3)
C234 C235 C236 119.8(3)
C235 C236 C231 119.6(3)
C242 C241 C246 119.5(3)
C242 C241 P2 121.3(3)
C246 C241 P2 119.2(3)
C243 C242 C241 119.9(4)
C244 C243 C242 120.6(4)
C245 C244 C243 119.6(4)
C244 C245 C246 120.8(4)
C245 C246 C241 119.6(3)
C1S O1S C3S 117.8(5)
O1S C1S C2S 113.6(6)
O1S C3S C4S 118.7(5)
C13S O10S C11S 111.6(5)
C12S C11S O10S 112.9(5)
O10S C13S C14S 108.3(5)
C23S O20S C21S 136.1(17)
C22S C21S O20S 128.4(14)
C24S C23S O20S 140(3)

loop_
_geom_bond_atom_site_label_1
_geom_bond_atom_site_label_2
_geom_bond_distance
Fe1 S2 2.2611(10)
Fe1 S4 2.3424(10)
Fe1 S71 2.3918(10)
Fe1 S3 2.4217(10)
Fe1 S72 2.6063(10)
Fe1 Fe3 2.7854(7)
Fe1 Fe4 2.8613(7)
Fe1 Fe2 2.8785(7)
Fe2 S1 2.2459(9)
Fe2 S22 2.2694(10)
Fe2 S3 2.2698(10)
Fe2 S4 2.2924(10)
Fe2 Fe3 2.7263(7)
Fe2 Fe4 2.7298(7)
Fe3 S4 2.2294(9)
Fe3 S24 2.2583(10)
Fe3 S1 2.2991(9)
Fe3 S2 2.3042(10)
Fe3 Fe4 2.7325(7)
Fe4 S3 2.2305(10)
Fe4 S26 2.3052(10)
Fe4 S1 2.3097(9)
Fe4 S2 2.3132(9)
C1 C2 1.406(5)
C1 C6 1.413(4)
C1 S11 1.775(3)
C2 C3 1.412(4)
C2 S12 1.766(3)
C3 C4 1.407(5)
C3 S13 1.776(3)
C4 C5 1.405(5)
C4 S14 1.771(3)
C5 C6 1.402(4)
C5 S15 1.781(3)
C6 S16 1.777(3)
S11 C11 1.777(4)
C11 C12 1.380(5)
C11 C16 1.389(5)
C12 C13 1.393(6)
C13 C14 1.402(7)
C14 C15 1.376(6)
C14 C17 1.509(6)
C15 C16 1.386(5)
S12 C21 1.778(3)
C21 C22 1.383(5)
C21 C26 1.398(5)
C22 C23 1.399(5)
C23 C24 1.399(5)
C23 S22 1.772(4)
C24 C25 1.395(5)
C24 C28 1.510(5)
C25 C26 1.386(5)
C26 C27 1.513(5)
S13 C31 1.772(4)
C31 C32 1.381(5)
C31 C36 1.397(5)
C32 C33 1.399(5)
C33 C34 1.399(6)
C34 C35 1.352(7)
C34 C37 1.511(6)
C35 C36 1.400(6)
S14 C41 1.782(3)
C41 C42 1.393(5)
C41 C46 1.395(5)
C42 C43 1.394(5)
C43 C44 1.416(4)
C43 S24 1.761(3)
C44 C45 1.386(5)
C44 C48 1.503(5)
C45 C46 1.381(5)
C46 C47 1.512(5)
S15 C51 1.778(4)
C51 C52 1.393(5)
C51 C56 1.394(5)
C52 C53 1.385(5)
C53 C54 1.384(6)
C54 C55 1.385(7)
C54 C57 1.496(6)
C55 C56 1.392(6)
S16 C61 1.782(3)
C61 C62 1.382(5)
C61 C66 1.395(5)
C62 C63 1.406(5)
C63 C64 1.410(5)
C63 S26 1.765(3)
C64 C65 1.389(5)
C64 C68 1.505(5)
C65 C66 1.387(5)
C66 C67 1.505(5)
S71 C70 1.725(4)
S72 C70 1.697(4)
C70 N70 1.341(4)
N70 C71 1.463(5)
N70 C73 1.463(5)
C71 C72 1.525(6)
C73 C74 1.507(6)
P1 C141 1.790(3)
P1 C131 1.791(4)
P1 C111 1.793(4)
P1 C121 1.793(4)
C111 C116 1.394(5)
C111 C112 1.395(5)
C112 C113 1.384(5)
C113 C114 1.387(6)
C114 C115 1.374(6)
C115 C116 1.391(5)
C121 C126 1.385(5)
C121 C122 1.395(5)
C122 C123 1.380(5)
C123 C124 1.364(6)
C124 C125 1.385(6)
C125 C126 1.377(5)
C131 C132 1.372(5)
C131 C136 1.413(5)
C132 C133 1.384(6)
C133 C134 1.380(7)
C134 C135 1.365(7)
C135 C136 1.370(6)
C141 C142 1.388(5)
C141 C146 1.389(5)
C142 C143 1.392(5)
C143 C144 1.371(6)
C144 C145 1.381(6)
C145 C146 1.381(5)
P2 C231 1.783(3)
P2 C221 1.791(4)
P2 C241 1.798(4)
P2 C211 1.799(4)
C211 C212 1.388(5)
C211 C216 1.395(5)
C212 C213 1.403(6)
C213 C214 1.370(7)
C214 C215 1.342(7)
C215 C216 1.392(6)
C221 C222 1.384(5)
C221 C226 1.402(5)
C222 C223 1.382(5)
C223 C224 1.392(6)
C224 C225 1.373(6)
C225 C226 1.363(5)
C231 C232 1.388(5)
C231 C236 1.413(5)
C232 C233 1.396(5)
C233 C234 1.369(5)
C234 C235 1.378(5)
C235 C236 1.387(5)
C241 C242 1.388(5)
C241 C246 1.400(5)
C242 C243 1.383(5)
C243 C244 1.380(6)
C244 C245 1.379(5)
C245 C246 1.382(5)
O1S C1S 1.393(8)
O1S C3S 1.444(6)
C1S C2S 1.451(9)
C3S C4S 1.466(8)
O10S C13S 1.334(7)
O10S C11S 1.516(7)
C11S C12S 1.463(9)
C13S C14S 1.511(9)
O20S C23S 1.33(2)
O20S C21S 1.61(2)
C21S C22S 1.219(17)
C23S C24S 0.95(2)
